data_4326452
loop_
_publ_author_name
'Sucheta Joy'
'Tobias Kr\"amer'
'Nanda D. Paul'
'Priyabrata Banerjee'
'John E. McGrady'
'Sreebrata Goswami'

_publ_section_title
;
 Isolation and Assessment of the Molecular and Electronic Structures of
 Azo-Anion-Radical Complexes of Chromium and Molybdenum. Experimental and
 Theoretical Characterization of Complete Electron-Transfer Series
;
_journal_name_full 'Inorganic Chemistry'
_journal_page_first 9993
_journal_page_last 10004
_journal_paper_doi 10.1021/ic200708c
_journal_volume 50
_journal_year 2011
_chemical_formula_moiety 'C33 H24 Cl3 Cr N9, I3'
_chemical_formula_sum 'C33 H24 Cl3 Cr I3 N9'
_chemical_formula_weight 1085.66
_chemical_name_systematic
;
 ?
;
_space_group_IT_number 14
_symmetry_cell_setting monoclinic
_symmetry_space_group_name_Hall '-P 2yn'
_symmetry_space_group_name_H-M 'P 1 21/n 1'
_atom_sites_solution_hydrogens geom
_atom_sites_solution_primary direct
_atom_sites_solution_secondary difmap
_audit_creation_method SHELXL-97
_cell_angle_alpha 90.000(5)
_cell_angle_beta 99.699(5)
_cell_angle_gamma 90.000(5)
_cell_formula_units_Z 4
_cell_length_a 14.205(5)
_cell_length_b 16.937(5)
_cell_length_c 16.102(5)
_cell_measurement_reflns_used 6967
_cell_measurement_temperature 293(2)
_cell_measurement_theta_max 25.4
_cell_measurement_theta_min 1.8
_cell_volume 3819(2)
_computing_cell_refinement 'Bruker SMART'
_computing_data_collection 'Bruker SMART'
_computing_data_reduction 'Bruker SAINT'
_computing_molecular_graphics 'Bruker SHELXTL'
_computing_publication_material 'Bruker SHELXTL'
_computing_structure_refinement 'SHELXL-97 (Sheldrick, 1997)'
_computing_structure_solution 'SHELXL-97 (Sheldrick, 1990)'
_diffrn_ambient_temperature 293(2)
_diffrn_measured_fraction_theta_full 0.988
_diffrn_measured_fraction_theta_max 0.988
_diffrn_measurement_device_type 'CCD area detector'
_diffrn_measurement_method 'phi SCANS'
_diffrn_radiation_monochromator graphite
_diffrn_radiation_source 'fine-focus sealed tube'
_diffrn_radiation_type MoK\a
_diffrn_radiation_wavelength 0.71073
_diffrn_reflns_av_R_equivalents 0.0576
_diffrn_reflns_av_sigmaI/netI 0.0461
_diffrn_reflns_limit_h_max 17
_diffrn_reflns_limit_h_min -17
_diffrn_reflns_limit_k_max 20
_diffrn_reflns_limit_k_min -19
_diffrn_reflns_limit_l_max 19
_diffrn_reflns_limit_l_min -19
_diffrn_reflns_number 34388
_diffrn_reflns_theta_full 25.42
_diffrn_reflns_theta_max 25.42
_diffrn_reflns_theta_min 1.76
_exptl_absorpt_coefficient_mu 2.972
_exptl_absorpt_correction_T_max 0.6477
_exptl_absorpt_correction_T_min 0.5356
_exptl_absorpt_correction_type empirical
_exptl_crystal_colour Brown
_exptl_crystal_density_diffrn 1.888
_exptl_crystal_description Plate
_exptl_crystal_F_000 2076
_exptl_crystal_size_max 0.24
_exptl_crystal_size_mid 0.18
_exptl_crystal_size_min 0.16
_refine_diff_density_max 1.614
_refine_diff_density_min -1.308
_refine_diff_density_rms 0.126
_refine_ls_extinction_method none
_refine_ls_goodness_of_fit_ref 1.071
_refine_ls_hydrogen_treatment constr
_refine_ls_matrix_type full
_refine_ls_number_parameters 442
_refine_ls_number_reflns 6967
_refine_ls_number_restraints 0
_refine_ls_restrained_S_all 1.071
_refine_ls_R_factor_all 0.0606
_refine_ls_R_factor_gt 0.0396
_refine_ls_shift/su_max 0.041
_refine_ls_shift/su_mean 0.002
_refine_ls_structure_factor_coef Fsqd
_refine_ls_weighting_details 'calc w=1/[\s^2^(Fo^2^)+(0.0549P)^2^+1.8336P] where P=(Fo^2^+2Fc^2^)/3'
_refine_ls_weighting_scheme calc
_refine_ls_wR_factor_gt 0.1004
_refine_ls_wR_factor_ref 0.1138
_reflns_number_gt 5132
_reflns_number_total 6967
_reflns_threshold_expression >2sigma(I)
_cod_data_source_file ic200708c_si_002_2.cif
_cod_data_source_block '[1a]I3_0m'
_cod_depositor_comments
;
The following automatic conversions were performed:

'_refine_ls_hydrogen_treatment' value 'constrn' was replaced with the
value 'constr' as specified in the replacement file
'src/cod-tools/trunk/data/replacement-values/replacement_values.lst'.

Automatic conversion script
Id: cif_fix_values 5376 2017-05-30 11:51:03Z andrius 
;
_cod_database_code 4326452

loop_
_symmetry_equiv_pos_as_xyz
'x, y, z'
'-x+1/2, y+1/2, -z+1/2'
'-x, -y, -z'
'x-1/2, -y-1/2, z-1/2'

loop_
_atom_site_label
_atom_site_type_symbol
_atom_site_fract_x
_atom_site_fract_y
_atom_site_fract_z
_atom_site_U_iso_or_equiv
_atom_site_adp_type
_atom_site_occupancy
_atom_site_symmetry_multiplicity
_atom_site_calc_flag
_atom_site_refinement_flags
I3 I 0.89204(3) 0.21921(2) 0.57457(3) 0.04982(14) Uani 1 1 d .
I1 I 0.92471(3) 0.01678(3) 0.87593(4) 0.07134(19) Uani 1 1 d .
Cr Cr 0.48640(5) 0.13142(4) 0.71721(5) 0.02139(18) Uani 1 1 d .
Cl3 Cl 0.38630(10) 0.34450(8) 0.62164(9) 0.0381(3) Uani 1 1 d .
Cl2 Cl 0.41145(11) -0.06540(8) 0.58308(9) 0.0458(4) Uani 1 1 d .
C25 C 0.7133(4) 0.2533(3) 0.9414(4) 0.0377(13) Uani 1 1 d .
H25 H 0.7543 0.2785 0.9844 0.045 Uiso 1 1 calc R
N5 N 0.4001(3) 0.1431(2) 0.5407(3) 0.0267(9) Uani 1 1 d .
N4 N 0.5350(3) 0.1985(2) 0.6265(3) 0.0256(9) Uani 1 1 d .
N8 N 0.4694(3) 0.2699(2) 0.8224(3) 0.0279(9) Uani 1 1 d .
N7 N 0.5897(3) 0.1758(2) 0.8106(2) 0.0234(9) Uani 1 1 d .
N6 N 0.3910(3) 0.1114(2) 0.6148(2) 0.0229(9) Uani 1 1 d .
C13 C 0.4973(4) 0.2350(3) 0.4781(3) 0.0358(13) Uani 1 1 d .
H13 H 0.4588 0.2290 0.4258 0.043 Uiso 1 1 calc R
C24 C 0.6228(4) 0.2829(3) 0.9127(3) 0.0346(13) Uani 1 1 d .
H24 H 0.6021 0.3288 0.9356 0.042 Uiso 1 1 calc R
N2 N 0.4995(3) -0.0184(2) 0.8049(2) 0.0257(9) Uani 1 1 d .
C2 C 0.6243(4) -0.0919(3) 0.7531(3) 0.0337(12) Uani 1 1 d .
H2 H 0.6177 -0.1336 0.7892 0.040 Uiso 1 1 calc R
C17 C 0.3039(3) 0.0646(3) 0.6060(3) 0.0257(11) Uani 1 1 d .
C21 C 0.1325(4) 0.0575(3) 0.6042(3) 0.0388(13) Uani 1 1 d .
H21 H 0.0747 0.0826 0.6066 0.047 Uiso 1 1 calc R
C28 C 0.3240(3) 0.2521(3) 0.7415(3) 0.0242(11) Uani 1 1 d .
C23 C 0.5628(3) 0.2425(3) 0.8486(3) 0.0260(11) Uani 1 1 d .
N9 N 0.4218(3) 0.2237(2) 0.7643(2) 0.0221(9) Uani 1 1 d .
C12 C 0.4788(4) 0.1917(3) 0.5483(3) 0.0262(11) Uani 1 1 d .
N1 N 0.5750(3) 0.0396(2) 0.6997(2) 0.0235(9) Uani 1 1 d .
C5 C 0.6393(3) 0.0331(3) 0.6455(3) 0.0289(11) Uani 1 1 d .
H5 H 0.6449 0.0747 0.6089 0.035 Uiso 1 1 calc R
C26 C 0.7412(4) 0.1847(3) 0.9041(3) 0.0330(12) Uani 1 1 d .
H26 H 0.8018 0.1640 0.9221 0.040 Uiso 1 1 calc R
C1 C 0.5678(3) -0.0233(3) 0.7529(3) 0.0266(11) Uani 1 1 d .
C3 C 0.6894(4) -0.0958(3) 0.6987(3) 0.0387(14) Uani 1 1 d .
H3 H 0.7286 -0.1398 0.6989 0.046 Uiso 1 1 calc R
C33 C 0.2545(4) 0.2273(3) 0.7881(4) 0.0329(12) Uani 1 1 d .
H33 H 0.2712 0.1943 0.8344 0.039 Uiso 1 1 calc R
C31 C 0.1354(4) 0.3037(3) 0.6969(4) 0.0427(14) Uani 1 1 d .
H31 H 0.0723 0.3201 0.6818 0.051 Uiso 1 1 calc R
C29 C 0.2989(3) 0.3057(3) 0.6746(3) 0.0265(11) Uani 1 1 d .
C4 C 0.6965(4) -0.0330(3) 0.6428(4) 0.0381(13) Uani 1 1 d .
H4 H 0.7388 -0.0358 0.6047 0.046 Uiso 1 1 calc R
C32 C 0.1608(4) 0.2524(3) 0.7648(4) 0.0419(15) Uani 1 1 d .
H32 H 0.1143 0.2347 0.7948 0.050 Uiso 1 1 calc R
C30 C 0.2047(4) 0.3304(3) 0.6521(3) 0.0350(13) Uani 1 1 d .
H30 H 0.1880 0.3648 0.6070 0.042 Uiso 1 1 calc R
C27 C 0.6790(3) 0.1472(3) 0.8401(3) 0.0296(11) Uani 1 1 d .
H27 H 0.6990 0.1012 0.8167 0.036 Uiso 1 1 calc R
C18 C 0.3052(4) -0.0175(3) 0.5942(3) 0.0360(13) Uani 1 1 d .
C15 C 0.6313(4) 0.2932(3) 0.5684(4) 0.0397(14) Uani 1 1 d .
H15 H 0.6834 0.3272 0.5766 0.048 Uiso 1 1 calc R
C16 C 0.6101(4) 0.2489(3) 0.6346(3) 0.0335(12) Uani 1 1 d .
H16 H 0.6488 0.2538 0.6870 0.040 Uiso 1 1 calc R
C22 C 0.2166(3) 0.1017(3) 0.6094(3) 0.0290(11) Uani 1 1 d .
H22 H 0.2145 0.1563 0.6151 0.035 Uiso 1 1 calc R
C20 C 0.1360(4) -0.0248(4) 0.5954(4) 0.0534(17) Uani 1 1 d .
H20 H 0.0809 -0.0548 0.5938 0.064 Uiso 1 1 calc R
C14 C 0.5741(4) 0.2868(3) 0.4889(4) 0.0422(15) Uani 1 1 d .
H14 H 0.5875 0.3168 0.4439 0.051 Uiso 1 1 calc R
C19 C 0.2219(4) -0.0613(3) 0.5890(4) 0.0480(16) Uani 1 1 d .
H19 H 0.2237 -0.1157 0.5812 0.058 Uiso 1 1 calc R
N3 N 0.4503(3) 0.0475(2) 0.7928(2) 0.0228(9) Uani 1 1 d .
I2 I 0.90647(3) 0.11931(2) 0.72665(3) 0.04612(14) Uani 1 1 d .
C6 C 0.3763(4) 0.0499(3) 0.8453(3) 0.0248(11) Uani 1 1 d .
C11 C 0.2827(4) 0.0277(3) 0.8108(3) 0.0301(12) Uani 1 1 d .
H11 H 0.2687 0.0117 0.7548 0.036 Uiso 1 1 calc R
C8 C 0.3246(4) 0.0725(3) 0.9797(3) 0.0373(13) Uani 1 1 d .
H8 H 0.3387 0.0875 1.0360 0.045 Uiso 1 1 calc R
C7 C 0.3965(4) 0.0723(3) 0.9300(3) 0.0277(11) Uani 1 1 d .
Cl1 Cl 0.51237(10) 0.10007(8) 0.97522(8) 0.0367(3) Uani 1 1 d .
C10 C 0.2104(4) 0.0293(3) 0.8600(4) 0.0343(13) Uani 1 1 d .
H10 H 0.1479 0.0165 0.8364 0.041 Uiso 1 1 calc R
C9 C 0.2328(4) 0.0505(3) 0.9452(4) 0.0402(14) Uani 1 1 d .
H9 H 0.1855 0.0496 0.9787 0.048 Uiso 1 1 calc R

loop_
_atom_site_aniso_label
_atom_site_aniso_U_11
_atom_site_aniso_U_22
_atom_site_aniso_U_33
_atom_site_aniso_U_23
_atom_site_aniso_U_13
_atom_site_aniso_U_12
I3 0.0520(3) 0.0403(2) 0.0533(3) -0.00620(19) -0.0026(2) 0.00203(19)
I1 0.0597(3) 0.0618(3) 0.1049(4) 0.0342(3) 0.0496(3) 0.0212(2)
Cr 0.0206(4) 0.0214(4) 0.0224(4) 0.0004(3) 0.0046(3) 0.0002(3)
Cl3 0.0403(8) 0.0299(7) 0.0471(8) 0.0107(6) 0.0162(6) 0.0092(6)
Cl2 0.0480(9) 0.0337(8) 0.0505(9) -0.0165(6) -0.0071(7) 0.0136(6)
C25 0.031(3) 0.043(3) 0.035(3) -0.003(3) -0.006(2) -0.011(3)
N5 0.028(2) 0.024(2) 0.028(2) 0.0009(18) 0.0053(19) 0.0062(18)
N4 0.026(2) 0.022(2) 0.031(2) 0.0037(18) 0.0083(19) 0.0058(17)
N8 0.025(2) 0.024(2) 0.032(2) -0.0012(18) -0.0013(19) -0.0022(18)
N7 0.020(2) 0.024(2) 0.026(2) 0.0006(17) 0.0065(17) -0.0038(17)
N6 0.025(2) 0.020(2) 0.024(2) -0.0003(17) 0.0057(18) 0.0045(17)
C13 0.046(3) 0.032(3) 0.032(3) 0.008(2) 0.015(3) 0.013(3)
C24 0.031(3) 0.030(3) 0.041(3) -0.010(2) 0.003(3) -0.003(2)
N2 0.025(2) 0.024(2) 0.027(2) 0.0024(17) 0.0034(18) 0.0029(18)
C2 0.038(3) 0.032(3) 0.032(3) 0.003(2) 0.006(3) 0.007(2)
C17 0.026(3) 0.028(3) 0.021(3) -0.004(2) -0.003(2) -0.003(2)
C21 0.029(3) 0.044(3) 0.041(3) 0.000(3) 0.000(3) 0.000(3)
C28 0.018(2) 0.021(2) 0.032(3) -0.003(2) 0.000(2) 0.002(2)
C23 0.028(3) 0.021(2) 0.029(3) -0.002(2) 0.006(2) -0.006(2)
N9 0.021(2) 0.021(2) 0.024(2) 0.0006(17) 0.0031(17) -0.0023(17)
C12 0.031(3) 0.022(2) 0.026(3) 0.001(2) 0.006(2) 0.006(2)
N1 0.021(2) 0.024(2) 0.025(2) -0.0008(17) 0.0027(17) 0.0003(17)
C5 0.029(3) 0.034(3) 0.023(3) 0.000(2) 0.005(2) 0.005(2)
C26 0.021(3) 0.041(3) 0.035(3) 0.000(2) -0.001(2) 0.004(2)
C1 0.025(3) 0.029(3) 0.023(3) -0.002(2) -0.004(2) 0.003(2)
C3 0.045(3) 0.034(3) 0.037(3) -0.004(3) 0.006(3) 0.018(3)
C33 0.033(3) 0.021(3) 0.048(3) -0.001(2) 0.014(3) -0.002(2)
C31 0.029(3) 0.034(3) 0.064(4) -0.004(3) 0.003(3) 0.007(2)
C29 0.025(3) 0.019(2) 0.035(3) -0.007(2) 0.004(2) 0.000(2)
C4 0.035(3) 0.039(3) 0.043(3) -0.007(3) 0.015(3) 0.012(3)
C32 0.027(3) 0.030(3) 0.073(4) -0.006(3) 0.021(3) 0.001(2)
C30 0.034(3) 0.024(3) 0.044(3) -0.003(2) -0.002(3) 0.008(2)
C27 0.026(3) 0.034(3) 0.028(3) 0.000(2) 0.003(2) 0.001(2)
C18 0.041(3) 0.028(3) 0.035(3) -0.009(2) -0.004(3) -0.002(2)
C15 0.037(3) 0.034(3) 0.050(4) 0.009(3) 0.014(3) -0.002(3)
C16 0.029(3) 0.035(3) 0.038(3) 0.005(2) 0.009(2) 0.000(2)
C22 0.028(3) 0.026(3) 0.032(3) -0.003(2) 0.002(2) 0.000(2)
C20 0.040(4) 0.043(4) 0.074(5) -0.002(3) 0.000(3) -0.020(3)
C14 0.058(4) 0.032(3) 0.043(4) 0.015(3) 0.028(3) 0.004(3)
C19 0.046(4) 0.029(3) 0.062(4) -0.011(3) -0.011(3) -0.007(3)
N3 0.021(2) 0.023(2) 0.024(2) -0.0006(17) 0.0003(17) -0.0013(17)
I2 0.0337(2) 0.0402(2) 0.0686(3) -0.00260(19) 0.0207(2) -0.00217(17)
C6 0.032(3) 0.016(2) 0.029(3) 0.005(2) 0.013(2) 0.002(2)
C11 0.031(3) 0.027(3) 0.034(3) 0.002(2) 0.011(2) -0.005(2)
C8 0.054(4) 0.028(3) 0.034(3) -0.006(2) 0.023(3) 0.001(3)
C7 0.031(3) 0.021(2) 0.030(3) 0.002(2) 0.004(2) -0.004(2)
Cl1 0.0416(8) 0.0410(7) 0.0272(7) -0.0019(6) 0.0050(6) -0.0091(6)
C10 0.028(3) 0.024(3) 0.052(4) 0.012(3) 0.012(3) 0.001(2)
C9 0.043(3) 0.027(3) 0.059(4) 0.005(3) 0.035(3) 0.001(3)

loop_
_atom_type_symbol
_atom_type_description
_atom_type_scat_dispersion_real
_atom_type_scat_dispersion_imag
_atom_type_scat_source
C C 0.0033 0.0016 'International Tables Vol C Tables 4.2.6.8 and 6.1.1.4'
H H 0.0000 0.0000 'International Tables Vol C Tables 4.2.6.8 and 6.1.1.4'
N N 0.0061 0.0033 'International Tables Vol C Tables 4.2.6.8 and 6.1.1.4'
Cl Cl 0.1484 0.1585 'International Tables Vol C Tables 4.2.6.8 and 6.1.1.4'
Cr Cr 0.3209 0.6236 'International Tables Vol C Tables 4.2.6.8 and 6.1.1.4'
I I -0.4742 1.8119 'International Tables Vol C Tables 4.2.6.8 and 6.1.1.4'

loop_
_geom_angle_atom_site_label_1
_geom_angle_atom_site_label_2
_geom_angle_atom_site_label_3
_geom_angle
N6 Cr N3 100.12(16)
N6 Cr N9 98.90(16)
N3 Cr N9 98.18(15)
N6 Cr N1 96.02(15)
N3 Cr N1 76.75(16)
N9 Cr N1 164.88(16)
N6 Cr N7 167.22(16)
N3 Cr N7 92.23(15)
N9 Cr N7 75.91(16)
N1 Cr N7 89.94(15)
N6 Cr N4 76.60(16)
N3 Cr N4 167.91(15)
N9 Cr N4 93.84(15)
N1 Cr N4 91.92(15)
N7 Cr N4 91.95(16)
C24 C25 C26 118.2(5)
C24 C25 H25 120.9
C26 C25 H25 120.9
N6 N5 C12 111.2(4)
C16 N4 C12 117.8(4)
C16 N4 Cr 129.2(4)
C12 N4 Cr 112.9(3)
N9 N8 C23 111.3(4)
C27 N7 C23 116.7(4)
C27 N7 Cr 129.1(3)
C23 N7 Cr 114.2(3)
N5 N6 C17 110.0(4)
N5 N6 Cr 121.3(3)
C17 N6 Cr 128.7(3)
C14 C13 C12 118.5(5)
C14 C13 H13 120.7
C12 C13 H13 120.7
C25 C24 C23 119.0(5)
C25 C24 H24 120.5
C23 C24 H24 120.5
N3 N2 C1 111.8(4)
C3 C2 C1 118.7(5)
C3 C2 H2 120.7
C1 C2 H2 120.7
C22 C17 C18 118.8(5)
C22 C17 N6 119.7(4)
C18 C17 N6 121.5(4)
C22 C21 C20 119.5(5)
C22 C21 H21 120.3
C20 C21 H21 120.3
C33 C28 C29 119.6(4)
C33 C28 N9 119.5(4)
C29 C28 N9 120.9(4)
N7 C23 C24 123.4(5)
N7 C23 N8 117.4(4)
C24 C23 N8 119.2(4)
N8 N9 C28 109.7(4)
N8 N9 Cr 121.0(3)
C28 N9 Cr 129.3(3)
N5 C12 N4 117.9(4)
N5 C12 C13 119.8(5)
N4 C12 C13 122.2(5)
C5 N1 C1 117.3(4)
C5 N1 Cr 129.8(3)
C1 N1 Cr 112.9(3)
N1 C5 C4 122.8(5)
N1 C5 H5 118.6
C4 C5 H5 118.6
C25 C26 C27 120.5(5)
C25 C26 H26 119.8
C27 C26 H26 119.7
N1 C1 N2 117.4(4)
N1 C1 C2 122.4(4)
N2 C1 C2 120.2(4)
C2 C3 C4 119.9(5)
C2 C3 H3 120.1
C4 C3 H3 120.1
C32 C33 C28 119.6(5)
C32 C33 H33 120.2
C28 C33 H33 120.2
C30 C31 C32 119.8(5)
C30 C31 H31 120.1
C32 C31 H31 120.1
C30 C29 C28 120.1(5)
C30 C29 Cl3 119.4(4)
C28 C29 Cl3 120.4(4)
C5 C4 C3 119.0(5)
C5 C4 H4 120.5
C3 C4 H4 120.5
C33 C32 C31 120.8(5)
C33 C32 H32 119.6
C31 C32 H32 119.6
C29 C30 C31 120.1(5)
C29 C30 H30 120.0
C31 C30 H30 120.0
N7 C27 C26 122.1(5)
N7 C27 H27 119.0
C26 C27 H27 119.0
C19 C18 C17 120.5(5)
C19 C18 Cl2 119.2(4)
C17 C18 Cl2 120.3(4)
C16 C15 C14 119.8(5)
C16 C15 H15 120.1
C14 C15 H15 120.1
N4 C16 C15 122.7(5)
N4 C16 H16 118.7
C15 C16 H16 118.7
C17 C22 C21 120.7(5)
C17 C22 H22 119.7
C21 C22 H22 119.7
C19 C20 C21 119.8(5)
C19 C20 H20 120.1
C21 C20 H20 120.1
C13 C14 C15 119.0(5)
C13 C14 H14 120.5
C15 C14 H14 120.5
C20 C19 C18 120.6(5)
C20 C19 H19 119.7
C18 C19 H19 119.7
N2 N3 C6 110.9(4)
N2 N3 Cr 120.7(3)
C6 N3 Cr 128.3(3)
I1 I2 I3 178.309(18)
C7 C6 C11 119.0(4)
C7 C6 N3 121.6(4)
C11 C6 N3 119.4(4)
C10 C11 C6 120.5(5)
C10 C11 H11 119.7
C6 C11 H11 119.7
C9 C8 C7 120.0(5)
C9 C8 H8 120.0
C7 C8 H8 120.0
C8 C7 C6 120.6(5)
C8 C7 Cl1 119.2(4)
C6 C7 Cl1 120.2(4)
C11 C10 C9 119.4(5)
C11 C10 H10 120.3
C9 C10 H10 120.3
C8 C9 C10 120.5(5)
C8 C9 H9 119.7
C10 C9 H9 119.7

loop_
_geom_bond_atom_site_label_1
_geom_bond_atom_site_label_2
_geom_bond_distance
I3 I2 2.9551(9)
I1 I2 2.9412(9)
Cr N6 1.980(4)
Cr N3 1.995(4)
Cr N9 2.024(4)
Cr N1 2.049(4)
Cr N7 2.058(4)
Cr N4 2.060(4)
Cl3 C29 1.748(5)
Cl2 C18 1.749(6)
C25 C24 1.384(8)
C25 C26 1.396(7)
C25 H25 0.9300
N5 N6 1.334(5)
N5 C12 1.377(6)
N4 C16 1.354(6)
N4 C12 1.377(6)
N8 N9 1.316(5)
N8 C23 1.401(6)
N7 C27 1.366(6)
N7 C23 1.370(6)
N6 C17 1.455(6)
C13 C14 1.389(8)
C13 C12 1.408(7)
C13 H13 0.9300
C24 C23 1.401(7)
C24 H24 0.9300
N2 N3 1.314(5)
N2 C1 1.387(6)
C2 C3 1.378(7)
C2 C1 1.411(7)
C2 H2 0.9300
C17 C22 1.400(7)
C17 C18 1.404(7)
C21 C22 1.401(7)
C21 C20 1.404(8)
C21 H21 0.9300
C28 C33 1.401(7)
C28 C29 1.408(7)
C28 N9 1.458(6)
N1 C5 1.370(6)
N1 C1 1.382(6)
C5 C4 1.388(7)
C5 H5 0.9300
C26 C27 1.392(7)
C26 H26 0.9300
C3 C4 1.407(8)
C3 H3 0.9300
C33 C32 1.388(7)
C33 H33 0.9300
C31 C30 1.391(8)
C31 C32 1.396(8)
C31 H31 0.9300
C29 C30 1.391(7)
C4 H4 0.9300
C32 H32 0.9300
C30 H30 0.9300
C27 H27 0.9300
C18 C19 1.387(8)
C15 C16 1.377(7)
C15 C14 1.401(8)
C15 H15 0.9300
C16 H16 0.9300
C22 H22 0.9300
C20 C19 1.387(8)
C20 H20 0.9300
C14 H14 0.9300
C19 H19 0.9300
N3 C6 1.455(6)
C6 C7 1.399(7)
C6 C11 1.402(7)
C11 C10 1.400(7)
C11 H11 0.9300
C8 C9 1.380(8)
C8 C7 1.399(7)
C8 H8 0.9300
C7 Cl1 1.748(5)
C10 C9 1.401(8)
C10 H10 0.9300
C9 H9 0.9300
